data_4337991
loop_
_publ_author_name
'Chyba, Jan'
'Moravec, Zdenek'
'Necas, Marek'
'Mathur, Sanjay'
'Pinkas, Jiri'

_publ_section_title
;
 Construction of Larger Molecular Aluminophosphate Cages from the Cyclic
 Four-Ring Building Unit.
;
_journal_issue 7
_journal_name_full 'Inorganic chemistry'
_journal_page_first 3753
_journal_paper_doi 10.1021/ic500083a
_journal_volume 53
_journal_year 2014
_chemical_formula_sum 'C40.75 H94.75 Al3 F12 O28 P6 Si10'
_chemical_formula_weight 1808.58
_chemical_name_systematic
; 
 ? 
;
_space_group_IT_number 2
_symmetry_cell_setting triclinic
_symmetry_space_group_name_Hall '-P 1'
_symmetry_space_group_name_H-M 'P -1'
_atom_sites_solution_hydrogens geom
_atom_sites_solution_primary direct
_atom_sites_solution_secondary difmap
_audit_creation_method SHELXL-97
_cell_angle_alpha 92.7310(10)
_cell_angle_beta 107.4470(10)
_cell_angle_gamma 114.682(2)
_cell_formula_units_Z 2
_cell_length_a 14.6903(2)
_cell_length_b 16.3775(2)
_cell_length_c 23.1011(4)
_cell_measurement_reflns_used 24081
_cell_measurement_temperature 120(2)
_cell_measurement_theta_max 27.1231
_cell_measurement_theta_min 3.0218
_cell_volume 4721.05(15)
_computing_cell_refinement 'CrysAlis RED (Oxford Diffraction Ltd, 2009)'
_computing_data_collection 'CrysAlis CCD (Oxford Diffraction Ltd, 2009)'
_computing_data_reduction 'CrysAlis RED (Oxford Diffraction Ltd, 2009)'
_computing_structure_refinement 'SHELXL-97 (Sheldrick, 1997)'
_computing_structure_solution 'SHELXS-97 (Sheldrick, 1990)'
_diffrn_ambient_temperature 120(2)
_diffrn_detector_area_resol_mean 8.4353
_diffrn_measured_fraction_theta_full 0.994
_diffrn_measured_fraction_theta_max 0.994
_diffrn_measurement_device_type 'Xcalibur, Sapphire2, large Be window'
_diffrn_measurement_method '\w scan'
_diffrn_radiation_monochromator graphite
_diffrn_radiation_source 'Enhance (Mo) X-ray Source'
_diffrn_radiation_type MoK\a
_diffrn_radiation_wavelength 0.71073
_diffrn_reflns_av_R_equivalents 0.0281
_diffrn_reflns_av_sigmaI/netI 0.0495
_diffrn_reflns_limit_h_max 17
_diffrn_reflns_limit_h_min -17
_diffrn_reflns_limit_k_max 19
_diffrn_reflns_limit_k_min -19
_diffrn_reflns_limit_l_max 14
_diffrn_reflns_limit_l_min -27
_diffrn_reflns_number 56277
_diffrn_reflns_theta_full 25.00
_diffrn_reflns_theta_max 25.00
_diffrn_reflns_theta_min 3.03
_diffrn_standards_number 0
_exptl_absorpt_coefficient_mu 0.352
_exptl_absorpt_correction_T_max 1.00000
_exptl_absorpt_correction_T_min 0.92655
_exptl_absorpt_correction_type multi-scan
_exptl_absorpt_process_details 'CrysAlis RED (Oxford Diffraction Ltd, 2009)'
_exptl_crystal_density_diffrn 1.272
_exptl_crystal_density_method 'not measured'
_exptl_crystal_F_000 1881
_exptl_crystal_size_max 0.40
_exptl_crystal_size_mid 0.40
_exptl_crystal_size_min 0.40
_refine_diff_density_max 1.424
_refine_diff_density_min -0.646
_refine_diff_density_rms 0.118
_refine_ls_extinction_method none
_refine_ls_goodness_of_fit_ref 1.064
_refine_ls_hydrogen_treatment constr
_refine_ls_matrix_type full
_refine_ls_number_parameters 1286
_refine_ls_number_reflns 16544
_refine_ls_number_restraints 916
_refine_ls_restrained_S_all 1.062
_refine_ls_R_factor_all 0.0990
_refine_ls_R_factor_gt 0.0687
_refine_ls_shift/su_max 0.013
_refine_ls_shift/su_mean 0.000
_refine_ls_structure_factor_coef Fsqd
_refine_ls_weighting_details 'calc w=1/[\s^2^(Fo^2^)+(0.1547P)^2^+1.8191P] where P=(Fo^2^+2Fc^2^)/3'
_refine_ls_weighting_scheme calc
_refine_ls_wR_factor_gt 0.2212
_refine_ls_wR_factor_ref 0.2340
_reflns_number_gt 11214
_reflns_number_total 16544
_reflns_threshold_expression >2sigma(I)
_cod_data_source_file comp-7_chyba26.cif
_cod_data_source_block chyba26
_cod_depositor_comments
;
The following automatic conversions were performed:

'_symmetry_cell_setting' value 'Triclinic' changed to 'triclinic'
according to
/usr/data/users/saulius/automatic-downloads/rss-feeds/ACS/lib/dictionaries/cif_core.dic
dictionary named 'cif_core.dic' version 2.4.2 from 2011-04-26.

Automatic conversion script
Id: cif_fix_values 2281 2013-09-26 08:29:07Z andrius 

 Adding full bibliography for 4337991--4337995.cif.
;
_cod_original_cell_volume 4721.04(12)
_cod_original_sg_symbol_H-M P-1
_cod_database_code 4337991

loop_
_symmetry_equiv_pos_as_xyz
'x, y, z'
'-x, -y, -z'

loop_
_atom_site_label
_atom_site_type_symbol
_atom_site_fract_x
_atom_site_fract_y
_atom_site_fract_z
_atom_site_U_iso_or_equiv
_atom_site_adp_type
_atom_site_occupancy
_atom_site_symmetry_multiplicity
_atom_site_calc_flag
_atom_site_refinement_flags
_atom_site_disorder_assembly
_atom_site_disorder_group
P1 P 0.74762(10) 0.42559(8) 0.35859(6) 0.0323(3) Uani 1 1 d . B .
P2 P 0.30661(9) 0.35376(8) 0.15627(6) 0.0282(3) Uani 1 1 d . A .
P3 P 0.53867(9) 0.25053(7) 0.18613(5) 0.0232(3) Uani 1 1 d . A .
P4 P 0.43014(9) 0.24110(7) 0.31073(6) 0.0231(3) Uani 1 1 d . A .
P5 P 0.46532(12) -0.00432(8) 0.25169(6) 0.0357(3) Uani 1 1 d . A .
Si2 Si 0.91208(11) 0.53437(10) 0.30720(8) 0.0476(4) Uani 1 1 d . B .
Si4 Si 0.30827(13) 0.37182(10) 0.02807(7) 0.0423(4) Uani 1 1 d . A .
Si5 Si 0.63540(11) 0.22055(9) 0.09633(7) 0.0339(3) Uani 1 1 d . A .
Si6 Si 0.39773(11) 0.25653(9) 0.43213(7) 0.0333(3) Uani 1 1 d D A .
Si7 Si 0.53967(15) -0.11392(11) 0.18870(8) 0.0498(4) Uani 1 1 d . A .
Si9 Si 0.13990(13) -0.06956(12) -0.00209(9) 0.0571(5) Uani 1 1 d . A .
Al1 Al 0.62848(11) 0.20295(9) 0.31467(7) 0.0303(3) Uani 1 1 d . A .
Al2 Al 0.53645(10) 0.42064(8) 0.26621(6) 0.0232(3) Uani 1 1 d . A .
Al3A Al 0.31152(11) 0.17176(9) 0.16855(7) 0.0228(4) Uani 0.862(3) 1 d PDU A 1
P6A P 0.13101(12) -0.03396(10) 0.12274(8) 0.0359(4) Uani 0.862(3) 1 d PDU A 1
O25A O 0.2003(3) 0.0682(2) 0.13171(18) 0.0309(9) Uani 0.862(3) 1 d PDU A 1
O28A O 0.1900(3) -0.0797(3) 0.1590(2) 0.0574(13) Uani 0.862(3) 1 d PDU A 1
Al3B Al 0.3545(8) 0.0985(6) 0.1945(5) 0.030(3) Uani 0.138(3) 1 d PDU A 2
P6B P 0.1168(8) 0.0190(7) 0.1043(5) 0.044(3) Uani 0.138(3) 1 d PDU A 2
O25B O 0.2277(13) 0.0323(15) 0.1407(11) 0.039(4) Uani 0.138(3) 1 d PDU A 2
O28B O 0.1093(19) 0.1024(14) 0.0880(13) 0.048(6) Uani 0.138(3) 1 d PDU A 2
C4A C 0.7764(10) 0.1944(8) 0.5010(8) 0.0509(18) Uani 0.612(19) 1 d PDU A 1
F1A F 0.8641(8) 0.1887(10) 0.5342(4) 0.070(2) Uani 0.612(19) 1 d PDU A 1
F2A F 0.7883(9) 0.2759(5) 0.5256(5) 0.059(2) Uani 0.612(19) 1 d PDU A 1
F3A F 0.6944(9) 0.1312(10) 0.5119(9) 0.058(3) Uani 0.612(19) 1 d PDU A 1
C4B C 0.7722(15) 0.1833(13) 0.5012(12) 0.055(2) Uani 0.388(19) 1 d PDU A 2
F1B F 0.8284(12) 0.1396(14) 0.5248(7) 0.065(3) Uani 0.388(19) 1 d PDU A 2
F2B F 0.8206(14) 0.2668(11) 0.5363(9) 0.074(3) Uani 0.388(19) 1 d PDU A 2
F3B F 0.6756(12) 0.1393(15) 0.5048(15) 0.049(3) Uani 0.388(19) 1 d PDU A 2
C5A C 0.9191(8) 0.1939(7) 0.3292(5) 0.0607(16) Uani 0.760(17) 1 d PDU A 1
F4A F 1.0025(6) 0.1970(8) 0.3752(3) 0.079(2) Uani 0.760(17) 1 d PDU A 1
F5A F 0.8842(9) 0.1222(6) 0.2856(5) 0.081(2) Uani 0.760(17) 1 d PDU A 1
F6A F 0.9571(7) 0.2684(5) 0.3054(5) 0.0738(19) Uani 0.760(17) 1 d PDU A 1
C5B C 0.918(2) 0.1901(16) 0.3279(13) 0.064(3) Uani 0.240(17) 1 d PDU A 2
F4B F 0.967(2) 0.146(2) 0.3612(11) 0.071(3) Uani 0.240(17) 1 d PDU A 2
F5B F 0.884(3) 0.1449(18) 0.2704(11) 0.066(4) Uani 0.240(17) 1 d PDU A 2
F6B F 0.989(2) 0.2757(14) 0.3314(14) 0.072(4) Uani 0.240(17) 1 d PDU A 2
C10A C 0.6520(12) 0.6392(9) 0.1746(8) 0.056(2) Uani 0.506(13) 1 d PDU A 1
F7A F 0.7000(11) 0.7298(5) 0.1909(6) 0.076(3) Uani 0.506(13) 1 d PDU A 1
F8A F 0.7226(10) 0.6157(8) 0.1625(8) 0.066(2) Uani 0.506(13) 1 d PDU A 1
F9A F 0.5749(9) 0.6163(9) 0.1205(6) 0.083(3) Uani 0.506(13) 1 d PDU A 1
C10B C 0.6429(12) 0.6335(10) 0.1688(8) 0.055(2) Uani 0.494(13) 1 d PDU A 2
F7B F 0.6360(11) 0.7102(7) 0.1629(5) 0.070(2) Uani 0.494(13) 1 d PDU A 2
F8B F 0.7400(9) 0.6447(9) 0.1750(8) 0.069(3) Uani 0.494(13) 1 d PDU A 2
F9B F 0.5815(9) 0.5771(7) 0.1130(5) 0.071(3) Uani 0.494(13) 1 d PDU A 2
C9A C 0.5391(8) 0.6588(6) 0.3529(4) 0.0563(16) Uani 0.751(10) 1 d PDU A 1
F10A F 0.6322(5) 0.7322(4) 0.3846(3) 0.0697(17) Uani 0.751(10) 1 d PDU A 1
F11A F 0.4750(7) 0.6916(6) 0.3216(4) 0.0743(19) Uani 0.751(10) 1 d PDU A 1
F12A F 0.5014(7) 0.6165(4) 0.3938(3) 0.0724(17) Uani 0.751(10) 1 d PDU A 1
C9B C 0.5289(17) 0.6523(17) 0.3544(11) 0.062(3) Uani 0.249(10) 1 d PDU A 2
F10B F 0.6112(16) 0.6888(15) 0.4075(8) 0.079(3) Uani 0.249(10) 1 d PDU A 2
F11B F 0.507(2) 0.7190(13) 0.3346(11) 0.066(3) Uani 0.249(10) 1 d PDU A 2
F12B F 0.4421(17) 0.5984(11) 0.3661(9) 0.067(3) Uani 0.249(10) 1 d PDU A 2
O1 O 0.6756(2) 0.46038(19) 0.31995(14) 0.0298(7) Uani 1 1 d . . .
O2 O 0.7154(3) 0.3273(2) 0.34194(17) 0.0399(9) Uani 1 1 d . . .
O3 O 0.4011(2) 0.4038(2) 0.21357(15) 0.0294(7) Uani 1 1 d . . .
O4 O 0.2760(2) 0.2540(2) 0.13774(15) 0.0319(7) Uani 1 1 d . . .
O5 O 0.4218(2) 0.1790(2) 0.14986(15) 0.0318(7) Uani 1 1 d . . .
O6 O 0.5938(3) 0.2099(2) 0.23236(15) 0.0340(8) Uani 1 1 d . . .
O7 O 0.3409(2) 0.1899(2) 0.24774(15) 0.0326(8) Uani 1 1 d . . .
O8 O 0.5119(2) 0.2062(2) 0.32594(15) 0.0298(7) Uani 1 1 d . . .
O9 O 0.4787(2) 0.34371(19) 0.31392(15) 0.0282(7) Uani 1 1 d . . .
O10 O 0.5388(2) 0.33534(18) 0.21325(14) 0.0245(7) Uani 1 1 d . . .
O11 O 0.7556(3) 0.1953(2) 0.30904(17) 0.0382(8) Uani 1 1 d . . .
O12 O 0.6758(3) 0.1919(2) 0.40116(15) 0.0347(8) Uani 1 1 d . . .
O13 O 0.5333(2) 0.5192(2) 0.31651(14) 0.0297(7) Uani 1 1 d . . .
O14 O 0.5964(2) 0.51023(19) 0.21794(14) 0.0261(7) Uani 1 1 d . . .
O15 O 0.7549(3) 0.4421(3) 0.42786(18) 0.0515(10) Uani 1 1 d . . .
O16 O 0.8623(3) 0.4827(3) 0.36046(19) 0.0534(10) Uani 1 1 d . . .
O17 O 0.2085(3) 0.3596(3) 0.16346(18) 0.0487(10) Uani 1 1 d . . .
O18 O 0.3260(3) 0.4013(2) 0.10169(17) 0.0470(10) Uani 1 1 d . . .
O19 O 0.5954(2) 0.27514(19) 0.13757(14) 0.0277(7) Uani 1 1 d . . .
O20 O 0.3705(2) 0.2184(2) 0.35774(14) 0.0286(7) Uani 1 1 d . . .
O21 O 0.5620(3) 0.0740(2) 0.29602(16) 0.0361(8) Uani 1 1 d . . .
O22 O 0.4883(3) -0.0423(2) 0.19779(16) 0.0440(9) Uani 1 1 d . . .
O23 O 0.4267(3) -0.0863(2) 0.28431(17) 0.0440(9) Uani 1 1 d . . .
O24 O 0.3756(3) 0.0207(2) 0.22324(18) 0.0440(9) Uani 1 1 d . . .
O26 O 0.0833(3) -0.0716(2) 0.05164(18) 0.0509(10) Uani 1 1 d . . .
O27 O 0.0321(3) -0.0471(2) 0.13936(19) 0.0504(10) Uani 1 1 d . . .
C1 C 0.7588(4) 0.1885(3) 0.4323(3) 0.0387(12) Uani 1 1 d . A .
C2 C 0.8378(4) 0.1873(4) 0.4110(3) 0.0473(14) Uani 1 1 d . . .
H2 H 0.8980 0.1836 0.4385 0.057 Uiso 1 1 calc R A .
C3 C 0.8290(4) 0.1915(3) 0.3507(3) 0.0365(12) Uani 1 1 d . A .
C6 C 0.5540(4) 0.5984(3) 0.3081(2) 0.0344(11) Uani 1 1 d . A .
C7 C 0.5890(5) 0.6382(3) 0.2627(3) 0.0487(15) Uani 1 1 d . . .
H7 H 0.5996 0.6990 0.2599 0.058 Uiso 1 1 calc R A .
C8 C 0.6087(4) 0.5895(3) 0.2212(2) 0.0347(11) Uani 1 1 d . A .
Si1A Si 0.8197(13) 0.5569(11) 0.4725(8) 0.059(3) Uani 0.209(10) 1 d PDU B 1
C11A C 0.848(4) 0.6655(19) 0.4468(16) 0.087(8) Uani 0.209(10) 1 d PDU B 1
H11A H 0.9156 0.6875 0.4388 0.131 Uiso 0.209(10) 1 calc PR B 1
H11B H 0.8546 0.7107 0.4791 0.131 Uiso 0.209(10) 1 calc PR B 1
H11C H 0.7900 0.6566 0.4088 0.131 Uiso 0.209(10) 1 calc PR B 1
C12A C 0.941(3) 0.559(6) 0.529(3) 0.094(8) Uani 0.209(10) 1 d PDU B 1
H12A H 0.9212 0.5036 0.5461 0.140 Uiso 0.209(10) 1 calc PR B 1
H12B H 0.9753 0.6132 0.5623 0.140 Uiso 0.209(10) 1 calc PR B 1
H12C H 0.9912 0.5624 0.5079 0.140 Uiso 0.209(10) 1 calc PR B 1
C13A C 0.721(2) 0.533(3) 0.5132(17) 0.087(6) Uani 0.209(10) 1 d PDU B 1
H13A H 0.6707 0.4670 0.5017 0.130 Uiso 0.209(10) 1 calc PR B 1
H13B H 0.6817 0.5684 0.5012 0.130 Uiso 0.209(10) 1 calc PR B 1
H13C H 0.7593 0.5494 0.5581 0.130 Uiso 0.209(10) 1 calc PR B 1
Si1B Si 0.8037(3) 0.5302(3) 0.48614(16) 0.0413(8) Uani 0.791(10) 1 d PDU B 2
C11B C 0.7690(9) 0.6188(6) 0.4544(4) 0.073(3) Uani 0.791(10) 1 d PDU B 2
H11D H 0.8022 0.6394 0.4234 0.110 Uiso 0.791(10) 1 calc PR B 2
H11E H 0.7953 0.6709 0.4880 0.110 Uiso 0.791(10) 1 calc PR B 2
H11F H 0.6911 0.5932 0.4351 0.110 Uiso 0.791(10) 1 calc PR B 2
C12B C 0.9496(8) 0.5752(14) 0.5213(8) 0.081(3) Uani 0.791(10) 1 d PDU B 2
H12D H 0.9673 0.5243 0.5285 0.122 Uiso 0.791(10) 1 calc PR B 2
H12E H 0.9757 0.6171 0.5608 0.122 Uiso 0.791(10) 1 calc PR B 2
H12F H 0.9835 0.6084 0.4933 0.122 Uiso 0.791(10) 1 calc PR B 2
C13B C 0.7385(6) 0.4860(6) 0.5427(4) 0.0505(19) Uani 0.791(10) 1 d PDU B 2
H13D H 0.6626 0.4713 0.5253 0.076 Uiso 0.791(10) 1 calc PR B 2
H13E H 0.7732 0.5326 0.5808 0.076 Uiso 0.791(10) 1 calc PR B 2
H13F H 0.7450 0.4305 0.5521 0.076 Uiso 0.791(10) 1 calc PR B 2
C14 C 0.9156(5) 0.6477(4) 0.3171(3) 0.0624(18) Uani 1 1 d . . .
H14A H 0.8436 0.6402 0.3118 0.094 Uiso 1 1 calc R B .
H14B H 0.9402 0.6804 0.2861 0.094 Uiso 1 1 calc R . .
H14C H 0.9647 0.6829 0.3587 0.094 Uiso 1 1 calc R . .
C15 C 0.8292(5) 0.4632(5) 0.2302(3) 0.0666(19) Uani 1 1 d . . .
H15A H 0.8301 0.4037 0.2290 0.100 Uiso 1 1 calc R B .
H15B H 0.8574 0.4937 0.1995 0.100 Uiso 1 1 calc R . .
H15C H 0.7555 0.4541 0.2208 0.100 Uiso 1 1 calc R . .
C16 C 1.0482(5) 0.5441(5) 0.3311(3) 0.0666(19) Uani 1 1 d . . .
H16A H 1.0905 0.5829 0.3725 0.100 Uiso 1 1 calc R B .
H16B H 1.0821 0.5716 0.3016 0.100 Uiso 1 1 calc R . .
H16C H 1.0443 0.4830 0.3319 0.100 Uiso 1 1 calc R . .
C17A C 0.0366(5) 0.3722(5) 0.1837(3) 0.0675(19) Uani 1 1 d . A 1
H17A H 0.0389 0.4103 0.1522 0.101 Uiso 1 1 calc R A 1
H17B H 0.0146 0.3939 0.2148 0.101 Uiso 1 1 calc R A 1
H17C H -0.0148 0.3083 0.1641 0.101 Uiso 1 1 calc R A 1
Si3A Si 0.1733(12) 0.3802(9) 0.2220(7) 0.048(3) Uani 0.267(9) 1 d PDU A 1
C18A C 0.2675(16) 0.4914(17) 0.2761(14) 0.084(7) Uani 0.267(9) 1 d PDU A 1
H18A H 0.3330 0.4886 0.3005 0.125 Uiso 0.267(9) 1 calc PR A 1
H18B H 0.2340 0.5041 0.3039 0.125 Uiso 0.267(9) 1 calc PR A 1
H18C H 0.2853 0.5404 0.2525 0.125 Uiso 0.267(9) 1 calc PR A 1
C19A C 0.161(2) 0.2848(18) 0.2609(13) 0.076(6) Uani 0.267(9) 1 d PDU A 1
H19A H 0.1918 0.2499 0.2453 0.114 Uiso 0.267(9) 1 calc PR A 1
H19B H 0.0851 0.2448 0.2531 0.114 Uiso 0.267(9) 1 calc PR A 1
H19C H 0.1990 0.3080 0.3056 0.114 Uiso 0.267(9) 1 calc PR A 1
C17B C 0.0366(5) 0.3722(5) 0.1837(3) 0.0675(19) Uani 0.00 1 d PU A 2
H17D H 0.0091 0.3595 0.2177 0.101 Uiso 0.00 1 calc PR A 2
H17E H 0.0025 0.3161 0.1521 0.101 Uiso 0.00 1 calc PR A 2
H17F H 0.0207 0.4196 0.1653 0.101 Uiso 0.00 1 calc PR A 2
Si3B Si 0.1808(4) 0.4122(3) 0.2133(3) 0.0482(11) Uani 0.733(9) 1 d PDU A 2
C18B C 0.2547(8) 0.5349(6) 0.2110(7) 0.109(5) Uani 0.733(9) 1 d PDU A 2
H18D H 0.3317 0.5535 0.2263 0.163 Uiso 0.733(9) 1 calc PR A 2
H18E H 0.2389 0.5722 0.2372 0.163 Uiso 0.733(9) 1 calc PR A 2
H18F H 0.2323 0.5436 0.1683 0.163 Uiso 0.733(9) 1 calc PR A 2
C19B C 0.2310(9) 0.3916(10) 0.2901(5) 0.098(4) Uani 0.733(9) 1 d PDU A 2
H19D H 0.1870 0.3279 0.2916 0.146 Uiso 0.733(9) 1 calc PR A 2
H19E H 0.2277 0.4331 0.3206 0.146 Uiso 0.733(9) 1 calc PR A 2
H19F H 0.3053 0.4026 0.2997 0.146 Uiso 0.733(9) 1 calc PR A 2
C20 C 0.1716(6) 0.2812(5) -0.0123(4) 0.080(2) Uani 1 1 d . . .
H20A H 0.1602 0.2274 0.0069 0.120 Uiso 1 1 calc R A .
H20B H 0.1611 0.2644 -0.0560 0.120 Uiso 1 1 calc R . .
H20C H 0.1203 0.3035 -0.0095 0.120 Uiso 1 1 calc R . .
C21 C 0.4071(6) 0.3313(5) 0.0266(4) 0.072(2) Uani 1 1 d . . .
H21A H 0.4793 0.3799 0.0499 0.108 Uiso 1 1 calc R A .
H21B H 0.4006 0.3153 -0.0163 0.108 Uiso 1 1 calc R . .
H21C H 0.3940 0.2771 0.0455 0.108 Uiso 1 1 calc R . .
C22 C 0.3330(6) 0.4787(4) -0.0015(3) 0.0660(19) Uani 1 1 d . . .
H22A H 0.2836 0.5012 0.0043 0.099 Uiso 1 1 calc R A .
H22B H 0.3219 0.4668 -0.0457 0.099 Uiso 1 1 calc R . .
H22C H 0.4069 0.5250 0.0212 0.099 Uiso 1 1 calc R . .
C23 C 0.6841(7) 0.2978(5) 0.0461(4) 0.085(3) Uani 1 1 d . . .
H23A H 0.6231 0.2971 0.0133 0.127 Uiso 1 1 calc R A .
H23B H 0.7249 0.2775 0.0276 0.127 Uiso 1 1 calc R . .
H23C H 0.7304 0.3602 0.0706 0.127 Uiso 1 1 calc R . .
C24 C 0.5208(5) 0.1101(4) 0.0537(3) 0.0583(17) Uani 1 1 d . . .
H24A H 0.4952 0.0739 0.0831 0.087 Uiso 1 1 calc R A .
H24B H 0.5428 0.0767 0.0289 0.087 Uiso 1 1 calc R . .
H24C H 0.4632 0.1209 0.0263 0.087 Uiso 1 1 calc R . .
C25 C 0.7436(5) 0.2002(5) 0.1502(3) 0.0622(18) Uani 1 1 d . . .
H25A H 0.8041 0.2591 0.1737 0.093 Uiso 1 1 calc R A .
H25B H 0.7674 0.1673 0.1263 0.093 Uiso 1 1 calc R . .
H25C H 0.7162 0.1634 0.1789 0.093 Uiso 1 1 calc R . .
C26 C 0.2783(5) 0.1776(5) 0.4481(3) 0.0669(19) Uani 1 1 d D . .
H26A H 0.2173 0.1885 0.4263 0.100 Uiso 1 1 calc R A .
H26B H 0.2926 0.1885 0.4927 0.100 Uiso 1 1 calc R . .
H26C H 0.2617 0.1141 0.4336 0.100 Uiso 1 1 calc R . .
C27 C 0.4156(5) 0.3750(4) 0.4412(3) 0.0530(16) Uani 1 1 d D . .
H27A H 0.4759 0.4136 0.4291 0.079 Uiso 1 1 calc R A .
H27B H 0.4302 0.3983 0.4845 0.079 Uiso 1 1 calc R . .
H27C H 0.3503 0.3763 0.4148 0.079 Uiso 1 1 calc R . .
C28 C 0.5193(5) 0.2484(4) 0.4785(3) 0.0515(15) Uani 1 1 d D . .
H28A H 0.5067 0.1845 0.4714 0.077 Uiso 1 1 calc R A .
H28B H 0.5362 0.2697 0.5225 0.077 Uiso 1 1 calc R . .
H28C H 0.5794 0.2867 0.4661 0.077 Uiso 1 1 calc R . .
C29 C 0.4273(7) -0.2309(5) 0.1682(4) 0.090(3) Uani 1 1 d . . .
H29A H 0.3927 -0.2392 0.1992 0.135 Uiso 1 1 calc R A .
H29B H 0.4547 -0.2761 0.1672 0.135 Uiso 1 1 calc R . .
H29C H 0.3752 -0.2395 0.1274 0.135 Uiso 1 1 calc R . .
C30 C 0.5862(8) -0.0874(6) 0.1241(4) 0.094(3) Uani 1 1 d . . .
H30A H 0.5322 -0.0800 0.0908 0.140 Uiso 1 1 calc R A .
H30B H 0.5983 -0.1375 0.1088 0.140 Uiso 1 1 calc R . .
H30C H 0.6534 -0.0304 0.1379 0.140 Uiso 1 1 calc R . .
C31 C 0.6482(5) -0.0960(4) 0.2624(3) 0.0574(16) Uani 1 1 d . . .
H31A H 0.6999 -0.0309 0.2754 0.086 Uiso 1 1 calc R A .
H31B H 0.6845 -0.1322 0.2562 0.086 Uiso 1 1 calc R . .
H31C H 0.6174 -0.1154 0.2946 0.086 Uiso 1 1 calc R . .
Si8A Si 0.4347(15) -0.0903(8) 0.3603(7) 0.043(2) Uani 0.50(3) 1 d PDU A 1
C32A C 0.404(2) -0.0001(14) 0.3878(11) 0.056(5) Uani 0.50(3) 1 d PDU A 1
H32A H 0.4525 0.0592 0.3818 0.084 Uiso 0.50(3) 1 calc PR A 1
H32B H 0.4146 0.0028 0.4319 0.084 Uiso 0.50(3) 1 calc PR A 1
H32C H 0.3301 -0.0145 0.3643 0.084 Uiso 0.50(3) 1 calc PR A 1
C33A C 0.5649(19) -0.0756(14) 0.4096(10) 0.048(4) Uani 0.50(3) 1 d PDU A 1
H33A H 0.5740 -0.1295 0.3985 0.071 Uiso 0.50(3) 1 calc PR A 1
H33B H 0.5699 -0.0686 0.4530 0.071 Uiso 0.50(3) 1 calc PR A 1
H33C H 0.6211 -0.0207 0.4041 0.071 Uiso 0.50(3) 1 calc PR A 1
C34A C 0.327(2) -0.2067(12) 0.3499(18) 0.055(5) Uani 0.50(3) 1 d PDU A 1
H34A H 0.2584 -0.2104 0.3242 0.082 Uiso 0.50(3) 1 calc PR A 1
H34B H 0.3242 -0.2200 0.3904 0.082 Uiso 0.50(3) 1 calc PR A 1
H34C H 0.3415 -0.2515 0.3295 0.082 Uiso 0.50(3) 1 calc PR A 1
Si8B Si 0.3966(13) -0.0995(8) 0.3487(7) 0.040(2) Uani 0.50(3) 1 d PDU A 2
C32B C 0.352(3) -0.0135(16) 0.3644(14) 0.071(6) Uani 0.50(3) 1 d PDU A 2
H32D H 0.4121 0.0480 0.3754 0.107 Uiso 0.50(3) 1 calc PR A 2
H32E H 0.3249 -0.0254 0.3987 0.107 Uiso 0.50(3) 1 calc PR A 2
H32F H 0.2945 -0.0177 0.3273 0.107 Uiso 0.50(3) 1 calc PR A 2
C33B C 0.523(2) -0.0759(16) 0.4068(11) 0.062(5) Uani 0.50(3) 1 d PDU A 2
H33D H 0.5373 -0.1290 0.4028 0.093 Uiso 0.50(3) 1 calc PR A 2
H33E H 0.5205 -0.0639 0.4481 0.093 Uiso 0.50(3) 1 calc PR A 2
H33F H 0.5805 -0.0221 0.4012 0.093 Uiso 0.50(3) 1 calc PR A 2
C34B C 0.2936(19) -0.2189(12) 0.3347(18) 0.059(6) Uani 0.50(3) 1 d PDU A 2
H34D H 0.2268 -0.2271 0.3034 0.088 Uiso 0.50(3) 1 calc PR A 2
H34E H 0.2814 -0.2327 0.3733 0.088 Uiso 0.50(3) 1 calc PR A 2
H34F H 0.3178 -0.2606 0.3199 0.088 Uiso 0.50(3) 1 calc PR A 2
C35 C 0.2443(6) -0.1054(6) 0.0285(4) 0.090(3) Uani 1 1 d . . .
H35A H 0.2980 -0.0627 0.0669 0.135 Uiso 1 1 calc R A .
H35B H 0.2785 -0.1055 -0.0020 0.135 Uiso 1 1 calc R . .
H35C H 0.2124 -0.1673 0.0369 0.135 Uiso 1 1 calc R . .
C36 C 0.0271(6) -0.1467(6) -0.0740(4) 0.095(3) Uani 1 1 d . . .
H36A H 0.0031 -0.2106 -0.0690 0.143 Uiso 1 1 calc R A .
H36B H 0.0515 -0.1388 -0.1094 0.143 Uiso 1 1 calc R . .
H36C H -0.0324 -0.1311 -0.0813 0.143 Uiso 1 1 calc R . .
C37 C 0.1999(6) 0.0470(5) -0.0145(3) 0.077(2) Uani 1 1 d . . .
H37A H 0.1448 0.0680 -0.0277 0.116 Uiso 1 1 calc R A .
H37B H 0.2312 0.0485 -0.0467 0.116 Uiso 1 1 calc R . .
H37C H 0.2560 0.0873 0.0241 0.116 Uiso 1 1 calc R . .
Si10 Si 0.0016(3) -0.0565(2) 0.2040(2) 0.0554(9) Uani 0.740(8) 1 d PDU A 1
C38A C 0.1010(9) 0.0469(8) 0.2633(5) 0.107(4) Uani 0.740(8) 1 d PDU A 1
H38A H 0.1731 0.0536 0.2698 0.161 Uiso 0.740(8) 1 calc PR A 1
H38B H 0.0873 0.0412 0.3023 0.161 Uiso 0.740(8) 1 calc PR A 1
H38C H 0.0957 0.1009 0.2495 0.161 Uiso 0.740(8) 1 calc PR A 1
C39A C 0.0009(10) -0.1637(8) 0.2258(7) 0.113(4) Uani 0.740(8) 1 d PDU A 1
H39A H -0.0646 -0.2163 0.1983 0.169 Uiso 0.740(8) 1 calc PR A 1
H39B H 0.0037 -0.1636 0.2687 0.169 Uiso 0.740(8) 1 calc PR A 1
H39C H 0.0634 -0.1682 0.2218 0.169 Uiso 0.740(8) 1 calc PR A 1
C40A C -0.1332(7) -0.0630(8) 0.1833(5) 0.078(3) Uani 0.740(8) 1 d PDU A 1
H40A H -0.1343 -0.0114 0.1638 0.117 Uiso 0.740(8) 1 calc PR A 1
H40B H -0.1509 -0.0602 0.2208 0.117 Uiso 0.740(8) 1 calc PR A 1
H40C H -0.1859 -0.1208 0.1543 0.117 Uiso 0.740(8) 1 calc PR A 1
Si11 Si 0.0295(9) -0.0212(10) 0.2106(7) 0.082(3) Uani 0.260(8) 1 d PDU A 2
C38B C 0.045(3) 0.0963(13) 0.2176(16) 0.104(6) Uani 0.260(8) 1 d PDU A 2
H38D H 0.1213 0.1399 0.2335 0.157 Uiso 0.260(8) 1 calc PR A 2
H38E H 0.0111 0.1060 0.2461 0.157 Uiso 0.260(8) 1 calc PR A 2
H38F H 0.0109 0.1059 0.1768 0.157 Uiso 0.260(8) 1 calc PR A 2
C39B C 0.1297(19) -0.035(2) 0.2749(12) 0.106(7) Uani 0.260(8) 1 d PDU A 2
H39D H 0.1124 -0.0997 0.2717 0.159 Uiso 0.260(8) 1 calc PR A 2
H39E H 0.1289 -0.0113 0.3145 0.159 Uiso 0.260(8) 1 calc PR A 2
H39F H 0.2010 -0.0002 0.2726 0.159 Uiso 0.260(8) 1 calc PR A 2
C40B C -0.1058(16) -0.1121(18) 0.1991(15) 0.084(6) Uani 0.260(8) 1 d PDU A 2
H40D H -0.1595 -0.0977 0.1710 0.126 Uiso 0.260(8) 1 calc PR A 2
H40E H -0.1162 -0.1158 0.2390 0.126 Uiso 0.260(8) 1 calc PR A 2
H40F H -0.1136 -0.1711 0.1810 0.126 Uiso 0.260(8) 1 calc PR A 2
C51 C 0.905(3) 0.882(2) 0.3763(14) 0.074(7) Uani 0.25 1 d PU . .
H51A H 0.8486 0.8835 0.3416 0.110 Uiso 0.25 1 calc PR . .
H51B H 0.8821 0.8192 0.3842 0.110 Uiso 0.25 1 calc PR . .
H51C H 0.9703 0.9002 0.3660 0.110 Uiso 0.25 1 calc PR . .
C52 C 0.924(3) 0.936(3) 0.4236(18) 0.094(9) Uani 0.25 1 d PU . .
H52A H 0.9131 0.9854 0.4052 0.113 Uiso 0.25 1 calc PR . .
H52B H 0.8603 0.9018 0.4345 0.113 Uiso 0.25 1 calc PR . .
C53 C 0.9925(17) 0.9780(16) 0.4749(10) 0.050(6) Uani 0.25 1 d P . .
H53A H 1.0512 1.0224 0.4633 0.059 Uiso 0.25 1 calc PR . .
H53B H 1.0165 0.9319 0.4891 0.059 Uiso 0.25 1 calc PR . .

loop_
_atom_site_aniso_label
_atom_site_aniso_U_11
_atom_site_aniso_U_22
_atom_site_aniso_U_33
_atom_site_aniso_U_23
_atom_site_aniso_U_13
_atom_site_aniso_U_12
P1 0.0319(6) 0.0291(6) 0.0296(8) -0.0039(5) 0.0064(6) 0.0123(5)
P2 0.0326(6) 0.0344(6) 0.0240(7) 0.0086(5) 0.0140(5) 0.0181(5)
P3 0.0301(6) 0.0209(5) 0.0212(7) 0.0024(5) 0.0157(5) 0.0096(5)
P4 0.0296(6) 0.0222(5) 0.0215(7) 0.0046(5) 0.0154(5) 0.0108(5)
P5 0.0578(8) 0.0273(6) 0.0348(8) 0.0098(6) 0.0248(7) 0.0247(6)
Si2 0.0300(7) 0.0355(8) 0.0642(12) 0.0049(7) 0.0126(7) 0.0064(6)
Si4 0.0512(9) 0.0446(8) 0.0288(9) 0.0122(7) 0.0171(7) 0.0172(7)
Si5 0.0416(7) 0.0295(7) 0.0362(9) 0.0020(6) 0.0258(7) 0.0132(6)
Si6 0.0470(8) 0.0376(7) 0.0260(8) 0.0068(6) 0.0217(7) 0.0227(6)
Si7 0.0789(12) 0.0448(9) 0.0430(10) 0.0078(7) 0.0290(9) 0.0387(9)
Si9 0.0388(8) 0.0560(10) 0.0561(12) -0.0205(8) 0.0207(8) 0.0036(7)
Al1 0.0398(8) 0.0320(7) 0.0326(9) 0.0114(6) 0.0208(7) 0.0224(6)
Al2 0.0292(7) 0.0198(6) 0.0242(8) 0.0042(5) 0.0147(6) 0.0107(5)
Al3A 0.0245(8) 0.0195(7) 0.0215(9) 0.0024(6) 0.0123(7) 0.0049(6)
P6A 0.0317(8) 0.0231(8) 0.0446(11) 0.0015(7) 0.0169(7) 0.0032(6)
O25A 0.029(2) 0.0242(19) 0.027(2) -0.0008(17) 0.0109(17) 0.0003(16)
O28A 0.044(2) 0.027(2) 0.082(4) 0.008(2) 0.011(2) 0.0060(19)
Al3B 0.038(5) 0.024(5) 0.034(6) 0.005(4) 0.021(4) 0.014(4)
P6B 0.038(4) 0.036(5) 0.055(6) -0.004(4) 0.027(4) 0.008(4)
O25B 0.042(6) 0.022(7) 0.043(8) 0.003(7) 0.015(6) 0.005(6)
O28B 0.040(12) 0.047(11) 0.052(16) 0.007(11) 0.015(11) 0.015(10)
C4A 0.055(3) 0.065(3) 0.037(3) 0.010(3) 0.014(3) 0.033(3)
F1A 0.060(4) 0.101(5) 0.043(4) 0.010(4) 0.000(3) 0.043(4)
F2A 0.077(5) 0.058(3) 0.030(4) -0.001(3) 0.006(4) 0.029(3)
F3A 0.065(4) 0.063(3) 0.036(5) 0.022(3) 0.014(4) 0.021(4)
C4B 0.057(4) 0.070(4) 0.038(4) 0.009(3) 0.012(3) 0.032(3)
F1B 0.057(5) 0.094(6) 0.047(5) 0.018(5) 0.009(4) 0.042(5)
F2B 0.074(6) 0.077(4) 0.044(5) -0.003(4) 0.003(5) 0.022(4)
F3B 0.058(4) 0.065(5) 0.033(6) 0.022(4) 0.015(5) 0.034(3)
C5A 0.048(3) 0.082(3) 0.074(4) 0.022(3) 0.034(3) 0.040(3)
F4A 0.043(3) 0.116(5) 0.090(4) 0.026(3) 0.027(2) 0.045(3)
F5A 0.070(3) 0.093(4) 0.099(5) -0.002(3) 0.046(4) 0.044(4)
F6A 0.049(4) 0.094(3) 0.089(5) 0.037(3) 0.043(3) 0.027(3)
C5B 0.049(4) 0.086(4) 0.078(4) 0.023(4) 0.036(4) 0.040(4)
F4B 0.052(6) 0.100(6) 0.087(6) 0.027(6) 0.034(5) 0.050(5)
F5B 0.057(5) 0.093(6) 0.078(5) 0.018(5) 0.038(6) 0.052(6)
F6B 0.052(7) 0.092(5) 0.081(7) 0.027(5) 0.043(6) 0.025(5)
C10A 0.076(4) 0.047(3) 0.060(4) 0.034(3) 0.038(3) 0.029(3)
F7A 0.110(6) 0.042(3) 0.079(6) 0.025(3) 0.059(4) 0.018(4)
F8A 0.080(4) 0.052(5) 0.074(6) 0.020(4) 0.049(4) 0.022(4)
F9A 0.087(4) 0.082(5) 0.066(5) 0.048(4) 0.023(3) 0.025(4)
C10B 0.074(3) 0.049(3) 0.060(4) 0.032(3) 0.040(4) 0.030(3)
F7B 0.109(5) 0.056(4) 0.069(5) 0.043(3) 0.048(4) 0.045(4)
F8B 0.063(4) 0.076(6) 0.078(6) 0.043(5) 0.046(4) 0.022(4)
F9B 0.098(4) 0.055(4) 0.050(4) 0.031(4) 0.035(3) 0.016(4)
C9A 0.100(4) 0.045(3) 0.044(3) 0.008(2) 0.032(3) 0.048(3)
F10A 0.109(3) 0.044(3) 0.052(3) -0.013(2) 0.024(3) 0.036(2)
F11A 0.108(4) 0.080(4) 0.061(4) -0.003(3) 0.024(3) 0.072(4)
F12A 0.131(5) 0.056(3) 0.053(3) 0.003(2) 0.057(3) 0.047(3)
C9B 0.105(5) 0.051(4) 0.047(4) 0.002(4) 0.036(4) 0.047(4)
F10B 0.112(5) 0.069(6) 0.056(5) -0.009(5) 0.026(5) 0.044(5)
F11B 0.113(7) 0.042(5) 0.061(7) -0.005(5) 0.039(5) 0.046(5)
F12B 0.113(6) 0.055(5) 0.045(6) -0.007(5) 0.045(5) 0.038(5)
O1 0.0356(17) 0.0261(15) 0.0240(19) -0.0017(13) 0.0103(14) 0.0113(14)
O2 0.0386(19) 0.0325(18) 0.051(2) 0.0072(16) 0.0167(17) 0.0176(15)
O3 0.0289(16) 0.0291(16) 0.033(2) 0.0067(14) 0.0149(15) 0.0131(13)
O4 0.0328(17) 0.0310(16) 0.029(2) 0.0067(14) 0.0111(15) 0.0121(14)
O5 0.0331(17) 0.0277(16) 0.029(2) -0.0024(14) 0.0186(15) 0.0045(14)
O6 0.0450(19) 0.0370(18) 0.033(2) 0.0106(15) 0.0229(16) 0.0242(16)
O7 0.0280(16) 0.0370(17) 0.0257(19) 0.0008(15) 0.0151(15) 0.0051(14)
O8 0.0396(18) 0.0302(16) 0.031(2) 0.0097(14) 0.0203(16) 0.0209(14)
O9 0.0377(17) 0.0236(15) 0.0287(19) 0.0072(13) 0.0182(15) 0.0142(13)
O10 0.0275(15) 0.0213(14) 0.0242(18) 0.0001(13) 0.0120(14) 0.0091(12)
O11 0.044(2) 0.0427(19) 0.047(2) 0.0173(17) 0.0267(18) 0.0292(17)
O12 0.0421(19) 0.0406(18) 0.030(2) 0.0080(15) 0.0153(16) 0.0243(16)
O13 0.0408(18) 0.0265(16) 0.0263(19) 0.0047(14) 0.0154(15) 0.0171(14)
O14 0.0295(16) 0.0239(15) 0.0253(18) 0.0050(13) 0.0131(14) 0.0101(13)
O15 0.058(2) 0.059(2) 0.037(2) 0.0033(19) 0.0131(19) 0.029(2)
O16 0.037(2) 0.051(2) 0.061(3) 0.012(2) 0.0127(19) 0.0132(18)
O17 0.0316(18) 0.069(2) 0.045(2) -0.0071(19) 0.0080(17) 0.0271(18)
O18 0.077(3) 0.0376(19) 0.032(2) 0.0142(17) 0.023(2) 0.0270(19)
O19 0.0365(17) 0.0238(15) 0.0268(19) 0.0036(13) 0.0206(15) 0.0109(13)
O20 0.0377(17) 0.0306(16) 0.0244(19) 0.0067(14) 0.0212(15) 0.0144(14)
O21 0.052(2) 0.0384(18) 0.037(2) 0.0200(16) 0.0251(17) 0.0310(17)
O22 0.075(3) 0.0393(19) 0.035(2) 0.0118(17) 0.031(2) 0.0338(19)
O23 0.071(2) 0.0288(17) 0.048(2) 0.0101(17) 0.036(2) 0.0263(17)
O24 0.047(2) 0.0289(17) 0.057(3) 0.0057(17) 0.0186(19) 0.0182(16)
O26 0.0330(19) 0.046(2) 0.051(3) -0.0200(18) 0.0170(18) -0.0012(16)
O27 0.047(2) 0.044(2) 0.054(3) 0.0060(19) 0.031(2) 0.0052(17)
C1 0.044(3) 0.032(3) 0.037(3) 0.005(2) 0.015(3) 0.014(2)
C2 0.038(3) 0.064(4) 0.050(4) 0.011(3) 0.017(3) 0.031(3)
C3 0.035(3) 0.030(2) 0.049(4) 0.006(2) 0.023(3) 0.014(2)
C6 0.047(3) 0.029(2) 0.028(3) -0.001(2) 0.011(2) 0.020(2)
C7 0.078(4) 0.031(3) 0.050(4) 0.013(3) 0.033(3) 0.028(3)
C8 0.036(3) 0.032(3) 0.035(3) 0.010(2) 0.016(2) 0.011(2)
Si1A 0.073(5) 0.047(5) 0.044(6) -0.008(4) 0.011(4) 0.024(5)
C11A 0.132(16) 0.049(10) 0.053(13) -0.001(9) 0.025(11) 0.022(11)
C12A 0.065(9) 0.094(16) 0.063(15) 0.006(12) -0.010(10) 0.006(12)
C13A 0.084(9) 0.091(11) 0.053(10) -0.002(9) 0.021(7) 0.015(9)
Si1B 0.0555(15) 0.0401(17) 0.0244(15) -0.0022(11) 0.0108(10) 0.0214(13)
C11B 0.129(7) 0.053(5) 0.045(5) 0.002(3) 0.026(5) 0.052(5)
C12B 0.052(3) 0.098(10) 0.056(7) 0.001(5) 0.010(4) 0.007(5)
C13B 0.056(4) 0.075(5) 0.027(4) 0.001(3) 0.013(3) 0.038(4)
C14 0.073(4) 0.043(3) 0.061(5) 0.009(3) 0.021(4) 0.019(3)
C15 0.043(3) 0.074(4) 0.063(5) -0.010(4) 0.016(3) 0.014(3)
C16 0.036(3) 0.078(4) 0.079(5) 0.013(4) 0.020(3) 0.020(3)
C17A 0.041(3) 0.075(4) 0.085(5) -0.013(4) 0.025(3) 0.026(3)
Si3A 0.043(5) 0.071(7) 0.046(5) 0.006(5) 0.020(3) 0.040(6)
C18A 0.035(9) 0.107(10) 0.096(14) -0.033(10) 0.027(10) 0.024(9)
C19A 0.080(14) 0.127(12) 0.088(17) 0.062(12) 0.071(13) 0.077(12)
C17B 0.041(3) 0.075(4) 0.085(5) -0.013(4) 0.025(3) 0.026(3)
Si3B 0.0334(13) 0.049(2) 0.057(2) -0.0123(17) 0.0118(14) 0.0196(17)
C18B 0.058(5) 0.047(5) 0.200(13) -0.001(6) 0.025(7) 0.022(4)
C19B 0.067(6) 0.169(10) 0.056(6) 0.010(6) 0.031(5) 0.048(7)
C20 0.067(4) 0.065(4) 0.070(5) 0.003(4) -0.002(4) 0.014(4)
C21 0.085(5) 0.093(5) 0.071(5) 0.041(4) 0.053(4) 0.051(4)
C22 0.087(5) 0.061(4) 0.050(4) 0.030(3) 0.026(4) 0.030(4)
C23 0.153(8) 0.073(4) 0.102(6) 0.050(4) 0.112(6) 0.068(5)
C24 0.050(3) 0.050(3) 0.059(4) -0.024(3) 0.012(3) 0.018(3)
C25 0.041(3) 0.086(5) 0.067(5) -0.007(4) 0.020(3) 0.037(3)
C26 0.069(4) 0.087(5) 0.048(4) 0.011(4) 0.046(4) 0.022(4)
C27 0.085(4) 0.054(3) 0.035(4) 0.004(3) 0.021(3) 0.047(3)
C28 0.074(4) 0.060(4) 0.035(3) 0.009(3) 0.016(3) 0.045(3)
C29 0.101(6) 0.053(4) 0.106(7) -0.004(4) 0.028(5) 0.034(4)
C30 0.154(8) 0.118(7) 0.079(6) 0.039(5) 0.073(6) 0.101(7)
C31 0.070(4) 0.053(3) 0.063(5) 0.015(3) 0.032(4) 0.034(3)
Si8A 0.071(6) 0.028(3) 0.043(5) 0.010(3) 0.033(5) 0.025(4)
C32A 0.116(17) 0.050(7) 0.037(11) 0.021(7) 0.044(11) 0.056(11)
C33A 0.081(10) 0.040(7) 0.031(8) 0.009(6) 0.026(8) 0.032(8)
C34A 0.071(10) 0.040(6) 0.069(14) 0.012(8) 0.038(11) 0.030(6)
Si8B 0.063(5) 0.025(2) 0.041(4) 0.013(2) 0.032(4) 0.019(3)
C32B 0.136(19) 0.061(9) 0.065(15) 0.026(10) 0.063(13) 0.067(13)
C33B 0.081(11) 0.053(8) 0.042(9) 0.020(6) 0.019(8) 0.022(8)
C34B 0.070(11) 0.038(6) 0.074(18) 0.020(8) 0.049(11) 0.013(6)
C35 0.081(5) 0.085(5) 0.123(8) 0.003(5) 0.053(5) 0.045(4)
C36 0.063(5) 0.093(6) 0.078(6) -0.043(5) 0.018(4) -0.001(4)
C37 0.070(4) 0.091(5) 0.055(5) 0.004(4) 0.034(4) 0.015(4)
Si10 0.0456(18) 0.056(2) 0.0494(19) 0.0106(16) 0.0266(15) 0.0026(15)
C38A 0.080(5) 0.119(6) 0.064(6) -0.024(5) 0.042(5) -0.016(5)
C39A 0.117(10) 0.109(6) 0.141(12) 0.084(7) 0.079(9) 0.048(7)
C40A 0.062(4) 0.107(8) 0.073(7) 0.020(6) 0.050(4) 0.027(4)
Si11 0.057(5) 0.098(6) 0.067(5) -0.011(6) 0.044(4) 0.001(4)
C38B 0.104(14) 0.097(7) 0.084(14) -0.023(11) 0.060(11) 0.006(8)
C39B 0.068(9) 0.129(14) 0.064(12) -0.021(12) 0.021(9) 0.000(11)
C40B 0.058(7) 0.105(9) 0.072(10) 0.020(10) 0.040(8) 0.010(7)
C51 0.098(18) 0.104(19) 0.069(18) 0.046(15) 0.049(17) 0.075(17)
C52 0.12(2) 0.11(2) 0.10(2) 0.027(16) 0.054(19) 0.085(18)
C53 0.032(11) 0.052(14) 0.039(15) 0.010(11) -0.006(12) 0.008(10)

loop_
_atom_type_symbol
_atom_type_description
_atom_type_scat_dispersion_real
_atom_type_scat_dispersion_imag
_atom_type_scat_source
C C 0.0033 0.0016 'International Tables Vol C Tables 4.2.6.8 and 6.1.1.4'
H H 0.0000 0.0000 'International Tables Vol C Tables 4.2.6.8 and 6.1.1.4'
O O 0.0106 0.0060 'International Tables Vol C Tables 4.2.6.8 and 6.1.1.4'
F F 0.0171 0.0103 'International Tables Vol C Tables 4.2.6.8 and 6.1.1.4'
Al Al 0.0645 0.0514 'International Tables Vol C Tables 4.2.6.8 and 6.1.1.4'
Si Si 0.0817 0.0704 'International Tables Vol C Tables 4.2.6.8 and 6.1.1.4'
P P 0.1023 0.0942 'International Tables Vol C Tables 4.2.6.8 and 6.1.1.4'

loop_
_geom_angle_atom_site_label_1
_geom_angle_atom_site_label_2
_geom_angle_atom_site_label_3
_geom_angle
_geom_angle_site_symmetry_3
O2 P1 O1 116.48(19) .
O2 P1 O16 110.3(2) .
O1 P1 O16 109.7(2) .
O2 P1 O15 105.3(2) .
O1 P1 O15 109.6(2) .
O16 P1 O15 104.7(2) .
O3 P2 O4 115.29(18) .
O3 P2 O17 109.87(19) .
O4 P2 O17 107.4(2) .
O3 P2 O18 109.6(2) .
O4 P2 O18 108.4(2) .
O17 P2 O18 105.8(2) .
O10 P3 O6 114.46(18) .
O10 P3 O5 108.84(17) .
O6 P3 O5 110.25(19) .
O10 P3 O19 107.92(16) .
O6 P3 O19 108.62(18) .
O5 P3 O19 106.42(18) .
O8 P4 O9 112.84(18) .
O8 P4 O7 112.08(19) .
O9 P4 O7 110.66(18) .
O8 P4 O20 108.64(18) .
O9 P4 O20 108.37(17) .
O7 P4 O20 103.76(18) .
O21 P5 O24 112.31(19) .
O21 P5 O22 112.4(2) .
O24 P5 O22 107.4(2) .
O21 P5 O23 109.9(2) .
O24 P5 O23 110.1(2) .
O22 P5 O23 104.36(19) .
O16 Si2 C15 109.6(3) .
O16 Si2 C14 105.0(3) .
C15 Si2 C14 114.4(3) .
O16 Si2 C16 104.2(3) .
C15 Si2 C16 111.6(3) .
C14 Si2 C16 111.2(3) .
O18 Si4 C20 109.7(3) .
O18 Si4 C21 107.2(3) .
C20 Si4 C21 110.9(4) .
O18 Si4 C22 104.1(3) .
C20 Si4 C22 112.2(3) .
C21 Si4 C22 112.4(3) .
O19 Si5 C23 104.7(2) .
O19 Si5 C24 108.2(2) .
C23 Si5 C24 113.5(4) .
O19 Si5 C25 108.8(2) .
C23 Si5 C25 112.0(4) .
C24 Si5 C25 109.5(3) .
O20 Si6 C27 108.2(2) .
O20 Si6 C28 108.1(2) .
C27 Si6 C28 112.3(3) .
O20 Si6 C26 104.1(2) .
C27 Si6 C26 111.9(3) .
C28 Si6 C26 111.7(3) .
O22 Si7 C30 105.6(3) .
O22 Si7 C29 106.0(3) .
C30 Si7 C29 110.4(4) .
O22 Si7 C31 108.8(2) .
C30 Si7 C31 113.5(4) .
C29 Si7 C31 112.0(3) .
O26 Si9 C37 108.9(3) .
O26 Si9 C35 107.4(3) .
C37 Si9 C35 109.5(4) .
O26 Si9 C36 105.3(3) .
C37 Si9 C36 110.3(4) .
C35 Si9 C36 115.3(4) .
O8 Al1 O6 97.82(16) .
O8 Al1 O2 94.89(15) .
O6 Al1 O2 94.04(16) .
O8 Al1 O21 92.61(15) .
O6 Al1 O21 92.28(15) .
O2 Al1 O21 169.44(17) .
O8 Al1 O12 87.72(15) .
O6 Al1 O12 174.27(15) .
O2 Al1 O12 86.87(16) .
O21 Al1 O12 86.02(15) .
O8 Al1 O11 175.14(16) .
O6 Al1 O11 86.80(15) .
O2 Al1 O11 86.23(15) .
O21 Al1 O11 85.68(15) .
O12 Al1 O11 87.62(15) .
O9 Al2 O10 97.18(14) .
O9 Al2 O1 93.38(15) .
O10 Al2 O1 95.34(14) .
O9 Al2 O3 92.68(14) .
O10 Al2 O3 92.75(14) .
O1 Al2 O3 169.21(14) .
O9 Al2 O14 175.65(14) .
O10 Al2 O14 87.07(14) .
O1 Al2 O14 87.12(14) .
O3 Al2 O14 86.17(14) .
O9 Al2 O13 87.94(14) .
O10 Al2 O13 174.33(15) .
O1 Al2 O13 86.77(14) .
O3 Al2 O13 84.54(14) .
O14 Al2 O13 87.78(13) .
O25A Al3A O7 111.46(18) .
O25A Al3A O4 104.65(18) .
O7 Al3A O4 110.02(17) .
O25A Al3A O5 110.83(18) .
O7 Al3A O5 111.52(17) .
O4 Al3A O5 108.10(17) .
O28A P6A O25A 112.4(2) .
O28A P6A O27 112.3(3) .
O25A P6A O27 107.6(2) .
O28A P6A O26 114.4(3) .
O25A P6A O26 106.1(2) .
O27 P6A O26 103.4(2) .
P6A O25A Al3A 154.8(3) .
O24 Al3B O25B 99.1(9) .
O24 Al3B O5 131.3(6) .
O25B Al3B O5 102.6(10) .
O24 Al3B O7 118.5(6) .
O25B Al3B O7 105.7(10) .
O5 Al3B O7 96.6(4) .
O28B P6B O25B 115.5(14) .
O28B P6B O26 123.2(13) .
O25B P6B O26 96.9(11) .
O28B P6B O27 117.7(12) .
O25B P6B O27 107.5(12) .
O26 P6B O27 92.0(5) .
P6B O25B Al3B 150.9(17) .
F3A C4A F1A 107.5(11) .
F3A C4A F2A 106.3(12) .
F1A C4A F2A 105.6(9) .
F3A C4A C1 112.8(12) .
F1A C4A C1 114.2(11) .
F2A C4A C1 109.9(10) .
F1B C4B F3B 108.4(16) .
F1B C4B F2B 107.7(15) .
F3B C4B F2B 108.3(19) .
F1B C4B C1 113.1(17) .
F3B C4B C1 108.3(18) .
F2B C4B C1 111.0(17) .
F5A C5A F6A 107.2(9) .
F5A C5A F4A 108.2(8) .
F6A C5A F4A 106.6(8) .
F5A C5A C3 111.3(9) .
F6A C5A C3 110.2(8) .
F4A C5A C3 113.1(8) .
F5B C5B F4B 103.2(19) .
F5B C5B F6B 108(2) .
F4B C5B F6B 110(2) .
F5B C5B C3 115(2) .
F4B C5B C3 111(2) .
F6B C5B C3 109(2) .
F9A C10A F7A 107.6(12) .
F9A C10A F8A 104.3(14) .
F7A C10A F8A 106.5(12) .
F9A C10A C8 110.7(12) .
F7A C10A C8 114.6(12) .
F8A C10A C8 112.5(13) .
F7B C10B F8B 110.9(14) .
F7B C10B F9B 105.2(12) .
F8B C10B F9B 103.4(13) .
F7B C10B C8 114.7(12) .
F8B C10B C8 110.4(13) .
F9B C10B C8 111.5(11) .
F12A C9A F11A 109.5(9) .
F12A C9A F10A 107.2(8) .
F11A C9A F10A 105.7(8) .
F12A C9A C6 113.6(7) .
F11A C9A C6 109.7(8) .
F10A C9A C6 110.8(7) .
F11B C9B F10B 108(2) .
F11B C9B F12B 103.0(19) .
F10B C9B F12B 108.4(19) .
F11B C9B C6 115(2) .
F10B C9B C6 109.8(17) .
F12B C9B C6 112.1(18) .
P1 O1 Al2 141.5(2) .
P1 O2 Al1 159.9(2) .
P2 O3 Al2 148.9(2) .
P2 O4 Al3A 138.2(2) .
P3 O5 Al3A 123.9(2) .
P3 O5 Al3B 115.6(4) .
Al3A O5 Al3B 53.8(3) .
P3 O6 Al1 141.1(2) .
P4 O7 Al3A 144.5(2) .
P4 O7 Al3B 118.8(3) .
Al3A O7 Al3B 51.3(3) .
P4 O8 Al1 148.8(2) .
P4 O9 Al2 135.6(2) .
P3 O10 Al2 162.3(2) .
C3 O11 Al1 128.3(3) .
C1 O12 Al1 129.3(3) .
C6 O13 Al2 128.1(3) .
C8 O14 Al2 128.4(3) .
P1 O15 Si1B 138.4(3) .
P1 O15 Si1A 120.1(7) .
Si1B O15 Si1A 18.2(5) .
P1 O16 Si2 132.4(3) .
P2 O17 Si3B 138.5(3) .
P2 O17 Si3A 135.9(5) .
Si3B O17 Si3A 19.2(4) .
P2 O18 Si4 138.3(2) .
P3 O19 Si5 134.59(19) .
P4 O20 Si6 136.9(2) .
P5 O21 Al1 140.5(2) .
P5 O22 Si7 135.0(2) .
P5 O23 Si8B 134.4(4) .
P5 O23 Si8A 131.5(5) .
Si8B O23 Si8A 16.6(4) .
P5 O24 Al3B 141.3(4) .
P6A O26 P6B 38.0(4) .
P6A O26 Si9 132.7(2) .
P6B O26 Si9 124.9(4) .
P6A O27 Si10 135.3(3) .
P6A O27 Si11 127.1(5) .
Si10 O27 Si11 18.1(4) .
P6A O27 P6B 37.3(4) .
Si10 O27 P6B 146.5(4) .
Si11 O27 P6B 128.7(6) .
O12 C1 C2 126.2(5) .
O12 C1 C4A 114.2(6) .
C2 C1 C4A 119.3(6) .
O12 C1 C4B 115.2(8) .
C2 C1 C4B 118.5(8) .
C4A C1 C4B 6.1(10) .
C3 C2 C1 120.4(5) .
O11 C3 C2 127.9(5) .
O11 C3 C5A 112.8(6) .
C2 C3 C5A 119.3(6) .
O11 C3 C5B 112.6(10) .
C2 C3 C5B 119.5(10) .
C5A C3 C5B 2.1(11) .
O13 C6 C7 127.5(5) .
O13 C6 C9A 116.5(5) .
C7 C6 C9A 115.9(5) .
O13 C6 C9B 112.0(9) .
C7 C6 C9B 120.3(9) .
C9A C6 C9B 5.6(10) .
C6 C7 C8 120.0(5) .
O14 C8 C7 127.7(5) .
O14 C8 C10A 115.2(7) .
C7 C8 C10A 117.1(7) .
O14 C8 C10B 112.8(6) .
C7 C8 C10B 119.4(6) .
C10A C8 C10B 5.4(9) .
O15 Si1A C11A 129.9(15) .
O15 Si1A C12A 101(3) .
C11A Si1A C12A 112(2) .
O15 Si1A C13A 94.2(14) .
C11A Si1A C13A 110.5(17) .
C12A Si1A C13A 106.2(19) .
O15 Si1B C12B 109.8(8) .
O15 Si1B C11B 107.7(4) .
C12B Si1B C11B 110.6(6) .
O15 Si1B C13B 106.7(3) .
C12B Si1B C13B 110.8(5) .
C11B Si1B C13B 111.0(4) .
O17 Si3A C19A 105.0(11) .
O17 Si3A C18A 114.8(12) .
C19A Si3A C18A 111.3(15) .
O17 Si3A C17A 104.0(8) .
C19A Si3A C17A 109.1(11) .
C18A Si3A C17A 112.1(11) .
O17 Si3B C19B 110.4(5) .
O17 Si3B C18B 103.1(6) .
C19B Si3B C18B 110.4(7) .
O23 Si8A C33A 112.2(10) .
O23 Si8A C34A 100.2(13) .
C33A Si8A C34A 112.7(8) .
O23 Si8A C32A 107.7(9) .
C33A Si8A C32A 111.1(8) .
C34A Si8A C32A 112.4(11) .
O23 Si8B C33B 102.8(9) .
O23 Si8B C34B 106.6(13) .
C33B Si8B C34B 113.4(9) .
O23 Si8B C32B 108.3(10) .
C33B Si8B C32B 111.3(9) .
C34B Si8B C32B 113.6(11) .
O27 Si10 C38A 108.1(4) .
O27 Si10 C40A 106.2(4) .
C38A Si10 C40A 110.6(6) .
O27 Si10 C39A 106.7(5) .
C38A Si10 C39A 113.6(7) .
C40A Si10 C39A 111.1(6) .
O27 Si11 C38B 104.9(12) .
O27 Si11 C39B 114.7(13) .
C38B Si11 C39B 112.9(14) .
O27 Si11 C40B 98.0(12) .
C38B Si11 C40B 115.7(14) .
C39B Si11 C40B 109.8(14) .
C53 C52 C51 143(3) .
C52 C53 C53 143(3) 2_776

loop_
_geom_bond_atom_site_label_1
_geom_bond_atom_site_label_2
_geom_bond_distance
_geom_bond_site_symmetry_2
P1 O2 1.468(3) .
P1 O1 1.492(3) .
P1 O16 1.533(4) .
P1 O15 1.574(4) .
P2 O3 1.482(3) .
P2 O4 1.503(3) .
P2 O17 1.541(3) .
P2 O18 1.550(4) .
P3 O10 1.495(3) .
P3 O6 1.497(3) .
P3 O5 1.545(3) .
P3 O19 1.562(3) .
P4 O8 1.494(3) .
P4 O9 1.515(3) .
P4 O7 1.536(3) .
P4 O20 1.556(3) .
P5 O21 1.480(4) .
P5 O24 1.515(4) .
P5 O22 1.551(4) .
P5 O23 1.553(4) .
Si2 O16 1.699(4) .
Si2 C15 1.822(6) .
Si2 C14 1.836(6) .
Si2 C16 1.841(6) .
Si4 O18 1.657(4) .
Si4 C20 1.833(7) .
Si4 C21 1.838(7) .
Si4 C22 1.842(6) .
Si5 O19 1.657(3) .
Si5 C23 1.827(6) .
Si5 C24 1.835(5) .
Si5 C25 1.866(6) .
Si6 O20 1.668(3) .
Si6 C27 1.838(5) .
Si6 C28 1.850(5) .
Si6 C26 1.850(6) .
Si7 O22 1.673(4) .
Si7 C30 1.820(8) .
Si7 C29 1.850(8) .
Si7 C31 1.861(7) .
Si9 O26 1.683(4) .
Si9 C37 1.817(7) .
Si9 C35 1.827(8) .
Si9 C36 1.872(7) .
Al1 O8 1.829(3) .
Al1 O6 1.837(4) .
Al1 O2 1.844(3) .
Al1 O21 1.881(3) .
Al1 O12 1.953(4) .
Al1 O11 1.965(3) .
Al2 O9 1.823(3) .
Al2 O10 1.831(3) .
Al2 O1 1.853(3) .
Al2 O3 1.888(3) .
Al2 O14 1.959(3) .
Al2 O13 1.969(3) .
Al3A O25A 1.728(4) .
Al3A O7 1.729(4) .
Al3A O4 1.746(3) .
Al3A O5 1.757(3) .
P6A O28A 1.476(5) .
P6A O25A 1.515(4) .
P6A O27 1.544(4) .
P6A O26 1.556(4) .
Al3B O24 1.565(10) .
Al3B O25B 1.728(15) .
Al3B O5 1.851(10) .
Al3B O7 2.005(10) .
P6B O28B 1.472(17) .
P6B O25B 1.508(15) .
P6B O26 1.669(11) .
P6B O27 1.714(11) .
C4A F3A 1.324(11) .
C4A F1A 1.333(10) .
C4A F2A 1.344(10) .
C4A C1 1.519(18) .
C4B F1B 1.324(14) .
C4B F3B 1.328(14) .
C4B F2B 1.329(14) .
C4B C1 1.56(3) .
C5A F5A 1.315(9) .
C5A F6A 1.335(9) .
C5A F4A 1.340(9) .
C5A C3 1.535(13) .
C5B F5B 1.326(15) .
C5B F4B 1.330(15) .
C5B F6B 1.330(15) .
C5B C3 1.56(3) .
C10A F9A 1.317(12) .
C10A F7A 1.325(12) .
C10A F8A 1.341(12) .
C10A C8 1.51(2) .
C10B F7B 1.313(12) .
C10B F8B 1.320(12) .
C10B F9B 1.350(12) .
C10B C8 1.54(2) .
C9A F12A 1.318(9) .
C9A F11A 1.322(8) .
C9A F10A 1.339(9) .
C9A C6 1.521(12) .
C9B F11B 1.326(15) .
C9B F10B 1.328(15) .
C9B F12B 1.329(15) .
C9B C6 1.57(3) .
O11 C3 1.238(6) .
O12 C1 1.241(6) .
O13 C6 1.242(5) .
O14 C8 1.229(5) .
O15 Si1B 1.667(5) .
O15 Si1A 1.799(15) .
O17 Si3B 1.646(7) .
O17 Si3A 1.651(17) .
O23 Si8B 1.672(13) .
O23 Si8A 1.730(14) .
O27 Si10 1.680(6) .
O27 Si11 1.695(15) .
C1 C2 1.397(7) .
C2 C3 1.366(8) .
C6 C7 1.376(7) .
C7 C8 1.389(7) .
Si1A C11A 1.820(18) .
Si1A C12A 1.850(18) .
Si1A C13A 1.875(19) .
Si1B C12B 1.837(9) .
Si1B C11B 1.843(8) .
Si1B C13B 1.847(8) .
C17A Si3A 1.881(16) .
Si3A C19A 1.811(18) .
Si3A C18A 1.854(18) .
Si3B C19B 1.814(12) .
Si3B C18B 1.855(10) .
Si8A C33A 1.816(13) .
Si8A C34A 1.845(13) .
Si8A C32A 1.847(11) .
Si8B C33B 1.807(14) .
Si8B C34B 1.843(12) .
Si8B C32B 1.849(11) .
Si10 C38A 1.842(9) .
Si10 C40A 1.847(9) .
Si10 C39A 1.847(10) .
Si11 C38B 1.835(16) .
Si11 C39B 1.847(16) .
Si11 C40B 1.847(15) .
C51 C52 1.25(4) .
C52 C53 1.23(4) .
C53 C53 1.24(5) 2_776
